data_7016434
loop_
_publ_author_name
'Sundaravel, Karuppasamy'
'Sankaralingam, Muniyandi'
'Suresh, Eringathodi'
'Palaniandavar, Mallayan'

_publ_section_title
;
 Biomimetic iron(iii) complexes of N(3)O and N(3)O(2) donor ligands:
 protonation of coordinated ethanolate donor enhances dioxygenase
 activity.
;
_journal_issue 33
_journal_name_full 'Dalton transactions (Cambridge, England : 2003)'
_journal_page_first 8444
_journal_page_last 8458
_journal_paper_doi 10.1039/c1dt10495k
_journal_volume 40
_journal_year 2011
_chemical_formula_sum 'C14 H16 Cl2 Fe N3 O2.5'
_chemical_formula_weight 393.05
_chemical_name_systematic
;
?
;
_space_group_IT_number 4
_symmetry_cell_setting monoclinic
_symmetry_space_group_name_Hall 'P 2yb'
_symmetry_space_group_name_H-M 'P 1 21 1'
_atom_sites_solution_hydrogens geom
_atom_sites_solution_primary direct
_atom_sites_solution_secondary difmap
_audit_creation_method SHELXL-97
_cell_angle_alpha 90.00
_cell_angle_beta 94.596(2)
_cell_angle_gamma 90.00
_cell_formula_units_Z 4
_cell_length_a 7.0402(6)
_cell_length_b 15.9083(14)
_cell_length_c 17.0698(15)
_cell_measurement_reflns_used 3486
_cell_measurement_temperature 100(2)
_cell_measurement_theta_max 26.65
_cell_measurement_theta_min 2.47
_cell_volume 1905.6(3)
_computing_cell_refinement 'BRUKER SMART'
_computing_data_collection 'BRUKER SMART'
_computing_data_reduction 'BRUKER SAINT'
_computing_molecular_graphics ORTEP
_computing_structure_refinement 'SHELXL-97 (Sheldrick, 1997)'
_computing_structure_solution 'SHELXS-97 (Sheldrick, 1990)'
_diffrn_ambient_temperature 100(2)
_diffrn_measured_fraction_theta_full 0.938
_diffrn_measured_fraction_theta_max 0.938
_diffrn_measurement_device_type 'BRUKER SMART APEX CCD DIFFRACTOMETER'
_diffrn_measurement_method 'OMEGA-PHI SCAN'
_diffrn_radiation_monochromator graphite
_diffrn_radiation_source 'fine-focus sealed tube'
_diffrn_radiation_type MoK\a
_diffrn_radiation_wavelength 0.71073
_diffrn_reflns_av_R_equivalents 0.0303
_diffrn_reflns_av_sigmaI/netI 0.0635
_diffrn_reflns_limit_h_max 8
_diffrn_reflns_limit_h_min -9
_diffrn_reflns_limit_k_max 21
_diffrn_reflns_limit_k_min -15
_diffrn_reflns_limit_l_max 22
_diffrn_reflns_limit_l_min -19
_diffrn_reflns_number 11498
_diffrn_reflns_theta_full 28.28
_diffrn_reflns_theta_max 28.28
_diffrn_reflns_theta_min 2.72
_exptl_absorpt_coefficient_mu 1.082
_exptl_absorpt_correction_T_max 0.8811
_exptl_absorpt_correction_T_min 0.7302
_exptl_absorpt_correction_type multi-scan
_exptl_absorpt_process_details 'BRUKER SADABS'
_exptl_crystal_colour YELLOW
_exptl_crystal_density_diffrn 1.370
_exptl_crystal_density_method 'not measured'
_exptl_crystal_description block
_exptl_crystal_F_000 804
_exptl_crystal_size_max 0.31
_exptl_crystal_size_mid 0.18
_exptl_crystal_size_min 0.12
_platon_squeeze_details
;
;
_refine_diff_density_max 1.319
_refine_diff_density_min -0.597
_refine_diff_density_rms 0.121
_refine_ls_abs_structure_details 'Flack H D (1983), Acta Cryst. A39, 876-881'
_refine_ls_abs_structure_Flack 0.18(2)
_refine_ls_extinction_method none
_refine_ls_goodness_of_fit_ref 1.117
_refine_ls_hydrogen_treatment constr
_refine_ls_matrix_type full
_refine_ls_number_parameters 406
_refine_ls_number_reflns 7510
_refine_ls_number_restraints 1
_refine_ls_restrained_S_all 1.117
_refine_ls_R_factor_all 0.0665
_refine_ls_R_factor_gt 0.0627
_refine_ls_shift/su_max 0.000
_refine_ls_shift/su_mean 0.000
_refine_ls_structure_factor_coef Fsqd
_refine_ls_weighting_details 'calc w=1/[\s^2^(Fo^2^)+(0.0729P)^2^+2.9560P] where P=(Fo^2^+2Fc^2^)/3'
_refine_ls_weighting_scheme calc
_refine_ls_wR_factor_gt 0.1532
_refine_ls_wR_factor_ref 0.1558
_reflns_number_gt 7028
_reflns_number_total 7510
_reflns_threshold_expression >2sigma(I)
_cod_data_source_file c1dt10495k.txt
_cod_data_source_block 20mpks2m
_cod_depositor_comments
;
The following automatic conversions were performed:

'_symmetry_cell_setting' value 'MONOCLINIC' changed to 'monoclinic'
according to /home/saulius/struct/CIF-dictionaries/cif_core.dic
dictionary named 'cif_core.dic' version 2.4.1 from
2010-06-29.

'_exptl_absorpt_correction_type' value 'MULTI-SCAN'
changed to 'multi-scan' according to
/home/saulius/struct/CIF-dictionaries/cif_core.dic dictionary named
'cif_core.dic' version 2.4.1 from 2010-06-29.

Automatic conversion script
Id: cif_fix_values 1715 2011-07-08 13:25:40Z adriana 
;
_cod_original_sg_symbol_H-M P21
_cod_database_code 7016434

loop_
_symmetry_equiv_pos_as_xyz
'x, y, z'
'-x, y+1/2, -z'

loop_
_atom_site_label
_atom_site_type_symbol
_atom_site_fract_x
_atom_site_fract_y
_atom_site_fract_z
_atom_site_U_iso_or_equiv
_atom_site_adp_type
_atom_site_occupancy
_atom_site_calc_flag
_atom_site_refinement_flags
Fe1 Fe 0.13357(10) 0.32008(5) 0.34180(4) 0.01599(17) Uani 1 d .
Cl1 Cl -0.0110(2) 0.20051(10) 0.36961(9) 0.0280(3) Uani 1 d .
Cl2 Cl -0.10330(19) 0.38590(10) 0.26720(8) 0.0259(3) Uani 1 d .
O1 O 0.3839(6) 0.2742(3) 0.4008(2) 0.0267(10) Uani 1 d .
N1 N 0.2791(6) 0.2934(3) 0.2406(3) 0.0201(10) Uani 1 d .
N2 N 0.3266(7) 0.4295(3) 0.3359(3) 0.0245(11) Uani 1 d .
N3 N 0.0853(6) 0.3928(3) 0.4425(3) 0.0208(10) Uani 1 d .
C1 C 0.2803(8) 0.2168(4) 0.2065(3) 0.0201(12) Uani 1 d .
H1 H 0.2148 0.1729 0.2282 0.024 Uiso 1 calc R
C2 C 0.3747(9) 0.2019(5) 0.1412(3) 0.0280(14) Uani 1 d .
H2 H 0.3701 0.1493 0.1175 0.034 Uiso 1 calc R
C3 C 0.4782(8) 0.2673(5) 0.1108(4) 0.0317(15) Uani 1 d .
H3 H 0.5457 0.2586 0.0668 0.038 Uiso 1 calc R
C4 C 0.4794(8) 0.3456(5) 0.1469(4) 0.0274(14) Uani 1 d .
H4 H 0.5479 0.3899 0.1275 0.033 Uiso 1 calc R
C5 C 0.3768(8) 0.3569(4) 0.2126(4) 0.0248(13) Uani 1 d .
C6 C 0.3664(9) 0.4389(4) 0.2522(4) 0.0294(14) Uani 1 d .
H6A H 0.2667 0.4726 0.2251 0.035 Uiso 1 calc R
H6B H 0.4862 0.4685 0.2494 0.035 Uiso 1 calc R
C7 C 0.2217(9) 0.5023(4) 0.3672(4) 0.0280(13) Uani 1 d .
H7A H 0.1267 0.5227 0.3275 0.034 Uiso 1 calc R
H7B H 0.3098 0.5478 0.3812 0.034 Uiso 1 calc R
C8 C 0.1261(8) 0.4739(4) 0.4390(3) 0.0249(13) Uani 1 d .
C9 C 0.0842(9) 0.5300(5) 0.4985(4) 0.0297(14) Uani 1 d .
H9 H 0.1147 0.5867 0.4958 0.036 Uiso 1 calc R
C10 C -0.0035(8) 0.4979(5) 0.5606(4) 0.0317(15) Uani 1 d .
H10 H -0.0350 0.5336 0.6008 0.038 Uiso 1 calc R
C11 C -0.0454(8) 0.4144(5) 0.5646(3) 0.0288(15) Uani 1 d .
H11 H -0.1054 0.3932 0.6070 0.035 Uiso 1 calc R
C12 C 0.0013(8) 0.3623(4) 0.5060(3) 0.0247(13) Uani 1 d .
H12 H -0.0243 0.3051 0.5092 0.030 Uiso 1 calc R
C13 C 0.5037(8) 0.4135(4) 0.3895(4) 0.0274(13) Uani 1 d .
H13A H 0.6088 0.4461 0.3720 0.033 Uiso 1 calc R
H13B H 0.4825 0.4311 0.4425 0.033 Uiso 1 calc R
C14 C 0.5535(8) 0.3213(5) 0.3893(4) 0.0312(14) Uani 1 d .
H14A H 0.6018 0.3061 0.3396 0.037 Uiso 1 calc R
H14B H 0.6512 0.3092 0.4311 0.037 Uiso 1 calc R
Fe2 Fe 0.83170(11) 0.98742(5) 0.15840(4) 0.01996(19) Uani 1 d .
Cl3 Cl 1.1182(2) 0.96606(11) 0.22734(8) 0.0284(3) Uani 1 d .
Cl4 Cl 0.8626(2) 1.12208(10) 0.12298(8) 0.0273(3) Uani 1 d .
O2 O 0.5630(6) 0.9886(3) 0.0917(2) 0.0289(9) Uani 1 d .
N4 N 0.9217(7) 0.9221(4) 0.0603(3) 0.0267(11) Uani 1 d .
N5 N 0.7286(8) 0.8587(4) 0.1766(3) 0.0313(13) Uani 1 d .
N6 N 0.6844(7) 0.9964(4) 0.2604(3) 0.0209(10) Uani 1 d .
C15 C 0.9738(9) 0.9607(5) -0.0052(4) 0.0300(14) Uani 1 d .
H15 H 0.9721 1.0191 -0.0081 0.036 Uiso 1 calc R
C16 C 1.0302(8) 0.9139(5) -0.0688(3) 0.0279(14) Uani 1 d .
H16 H 1.0662 0.9411 -0.1136 0.034 Uiso 1 calc R
C17 C 1.0319(8) 0.8291(5) -0.0649(4) 0.0367(18) Uani 1 d .
H17 H 1.0692 0.7979 -0.1071 0.044 Uiso 1 calc R
C18 C 0.9771(9) 0.7872(5) 0.0034(4) 0.0336(15) Uani 1 d .
H18 H 0.9792 0.7289 0.0070 0.040 Uiso 1 calc R
C19 C 0.9202(9) 0.8367(5) 0.0651(4) 0.0312(15) Uani 1 d .
C20 C 0.8597(10) 0.8000(5) 0.1391(4) 0.0358(16) Uani 1 d .
H20A H 0.9709 0.7892 0.1750 0.043 Uiso 1 calc R
H20B H 0.7954 0.7469 0.1278 0.043 Uiso 1 calc R
C21 C 0.7292(10) 0.8468(4) 0.2625(4) 0.0280(14) Uani 1 d .
H21A H 0.8581 0.8368 0.2850 0.034 Uiso 1 calc R
H21B H 0.6517 0.7986 0.2738 0.034 Uiso 1 calc R
C22 C 0.6509(8) 0.9242(4) 0.2973(3) 0.0237(13) Uani 1 d .
C23 C 0.5492(8) 0.9230(5) 0.3643(3) 0.0269(14) Uani 1 d .
H23 H 0.5243 0.8724 0.3889 0.032 Uiso 1 calc R
C24 C 0.4864(8) 0.9982(5) 0.3933(3) 0.0274(13) Uani 1 d .
H24 H 0.4180 0.9988 0.4377 0.033 Uiso 1 calc R
C25 C 0.5255(9) 1.0726(4) 0.3560(3) 0.0261(13) Uani 1 d .
H25 H 0.4863 1.1239 0.3753 0.031 Uiso 1 calc R
C26 C 0.6236(8) 1.0690(4) 0.2899(3) 0.0209(12) Uani 1 d .
H26 H 0.6492 1.1189 0.2643 0.025 Uiso 1 calc R
C28 C 0.4918(10) 0.9076(5) 0.0703(4) 0.0357(16) Uani 1 d .
H28A H 0.5566 0.8859 0.0265 0.043 Uiso 1 calc R
H28B H 0.3565 0.9107 0.0545 0.043 Uiso 1 calc R
C27 C 0.5268(10) 0.8506(5) 0.1410(4) 0.0347(15) Uani 1 d .
H27A H 0.4393 0.8651 0.1800 0.042 Uiso 1 calc R
H27B H 0.5026 0.7927 0.1252 0.042 Uiso 1 calc R
O3 O 0.4889(12) 0.1987(4) 0.5466(3) 0.073(2) Uani 1 d .
O4 O 0.4794(10) 0.0914(4) 0.9588(3) 0.0583(17) Uani 1 d .
O5 O 0.8030(8) 0.1368(4) 0.8533(4) 0.0554(16) Uani 1 d .

loop_
_atom_site_aniso_label
_atom_site_aniso_U_11
_atom_site_aniso_U_22
_atom_site_aniso_U_33
_atom_site_aniso_U_23
_atom_site_aniso_U_13
_atom_site_aniso_U_12
Fe1 0.0154(3) 0.0170(4) 0.0158(3) -0.0007(3) 0.0023(3) 0.0015(3)
Cl1 0.0334(8) 0.0202(8) 0.0310(7) -0.0016(6) 0.0064(6) -0.0041(6)
Cl2 0.0214(6) 0.0355(9) 0.0211(6) 0.0073(6) 0.0049(5) 0.0074(6)
O1 0.0191(19) 0.034(3) 0.026(2) 0.0026(18) -0.0032(16) 0.0013(18)
N1 0.018(2) 0.021(3) 0.022(2) -0.0058(19) 0.0002(17) 0.0049(19)
N2 0.024(2) 0.022(3) 0.028(3) -0.003(2) 0.008(2) -0.002(2)
N3 0.016(2) 0.023(3) 0.023(2) -0.001(2) 0.0004(17) 0.004(2)
C1 0.020(3) 0.024(3) 0.015(2) -0.003(2) -0.005(2) 0.009(2)
C2 0.036(3) 0.030(4) 0.018(3) -0.012(2) 0.000(2) 0.013(3)
C3 0.018(3) 0.052(5) 0.026(3) -0.002(3) 0.002(2) 0.010(3)
C4 0.016(3) 0.042(4) 0.024(3) 0.005(3) 0.000(2) 0.006(2)
C5 0.020(3) 0.033(4) 0.021(3) 0.005(2) 0.001(2) 0.007(2)
C6 0.028(3) 0.033(4) 0.029(3) 0.007(3) 0.009(2) -0.003(3)
C7 0.034(3) 0.011(3) 0.040(3) 0.002(3) 0.011(3) 0.003(2)
C8 0.017(3) 0.028(4) 0.029(3) -0.005(3) 0.000(2) 0.005(2)
C9 0.027(3) 0.026(4) 0.037(4) -0.010(3) 0.005(3) 0.002(3)
C10 0.018(3) 0.041(4) 0.036(3) -0.023(3) 0.007(2) 0.000(3)
C11 0.022(3) 0.046(4) 0.018(3) -0.007(3) 0.006(2) -0.004(3)
C12 0.023(3) 0.026(3) 0.023(3) 0.003(2) -0.006(2) 0.002(2)
C13 0.020(3) 0.030(4) 0.034(3) -0.002(3) 0.006(2) 0.000(3)
C14 0.023(3) 0.035(4) 0.036(3) -0.008(3) 0.003(2) -0.001(3)
Fe2 0.0218(4) 0.0211(5) 0.0173(4) -0.0027(3) 0.0030(3) 0.0038(3)
Cl3 0.0246(7) 0.0371(9) 0.0235(7) 0.0027(6) 0.0027(5) 0.0076(6)
Cl4 0.0340(8) 0.0231(8) 0.0253(7) 0.0026(6) 0.0068(6) 0.0007(6)
O2 0.024(2) 0.036(3) 0.027(2) -0.010(2) -0.0023(16) 0.007(2)
N4 0.027(3) 0.035(3) 0.018(2) -0.006(2) 0.0027(19) 0.003(2)
N5 0.033(3) 0.034(3) 0.028(3) 0.001(2) 0.005(2) 0.013(2)
N6 0.025(2) 0.025(3) 0.013(2) -0.002(2) 0.0033(17) 0.003(2)
C15 0.025(3) 0.034(4) 0.031(3) -0.008(3) 0.000(2) 0.010(3)
C16 0.024(3) 0.047(4) 0.013(3) -0.008(3) -0.002(2) 0.004(3)
C17 0.022(3) 0.055(5) 0.032(3) -0.030(3) -0.002(2) 0.014(3)
C18 0.029(3) 0.031(4) 0.041(4) -0.018(3) 0.004(3) 0.004(3)
C19 0.025(3) 0.031(4) 0.039(4) -0.008(3) 0.007(3) 0.006(3)
C20 0.043(4) 0.031(4) 0.035(3) -0.001(3) 0.011(3) 0.009(3)
C21 0.038(3) 0.019(3) 0.028(3) -0.001(2) 0.012(3) -0.002(3)
C22 0.022(3) 0.027(3) 0.021(3) 0.003(2) -0.005(2) 0.002(3)
C23 0.023(3) 0.041(4) 0.018(3) 0.007(3) 0.005(2) 0.005(3)
C24 0.023(3) 0.037(4) 0.023(3) 0.002(3) 0.007(2) 0.001(3)
C25 0.028(3) 0.030(4) 0.019(3) -0.010(2) -0.003(2) 0.014(3)
C26 0.020(3) 0.024(3) 0.018(3) -0.003(2) -0.006(2) 0.002(2)
C28 0.030(3) 0.047(5) 0.029(3) -0.013(3) -0.003(3) 0.005(3)
C27 0.037(4) 0.034(4) 0.033(3) -0.009(3) 0.000(3) -0.001(3)
O3 0.155(7) 0.041(4) 0.027(3) 0.026(2) 0.036(3) 0.063(4)
O4 0.091(5) 0.046(4) 0.038(3) 0.002(3) 0.004(3) 0.017(3)
O5 0.036(3) 0.039(4) 0.092(4) 0.002(3) 0.010(3) -0.023(3)

loop_
_atom_type_symbol
_atom_type_description
_atom_type_scat_dispersion_real
_atom_type_scat_dispersion_imag
_atom_type_scat_source
C C 0.0033 0.0016 'International Tables Vol C Tables 4.2.6.8 and 6.1.1.4'
H H 0.0000 0.0000 'International Tables Vol C Tables 4.2.6.8 and 6.1.1.4'
N N 0.0061 0.0033 'International Tables Vol C Tables 4.2.6.8 and 6.1.1.4'
O O 0.0106 0.0060 'International Tables Vol C Tables 4.2.6.8 and 6.1.1.4'
Cl Cl 0.1484 0.1585 'International Tables Vol C Tables 4.2.6.8 and 6.1.1.4'
Fe Fe 0.3463 0.8444 'International Tables Vol C Tables 4.2.6.8 and 6.1.1.4'

loop_
_geom_angle_atom_site_label_1
_geom_angle_atom_site_label_2
_geom_angle_atom_site_label_3
_geom_angle
O1 Fe1 N1 83.08(17)
O1 Fe1 N3 89.05(17)
N1 Fe1 N3 152.6(2)
O1 Fe1 N2 78.45(19)
N1 Fe1 N2 77.39(19)
N3 Fe1 N2 75.35(19)
O1 Fe1 Cl1 88.92(13)
N1 Fe1 Cl1 105.18(15)
N3 Fe1 Cl1 100.82(15)
N2 Fe1 Cl1 166.79(15)
O1 Fe1 Cl2 169.75(13)
N1 Fe1 Cl2 90.93(13)
N3 Fe1 Cl2 92.55(14)
N2 Fe1 Cl2 92.16(15)
Cl1 Fe1 Cl2 100.70(6)
C14 O1 Fe1 115.5(4)
C5 N1 C1 120.5(5)
C5 N1 Fe1 116.0(4)
C1 N1 Fe1 123.4(4)
C6 N2 C7 113.7(5)
C6 N2 C13 113.0(5)
C7 N2 C13 108.7(5)
C6 N2 Fe1 106.7(4)
C7 N2 Fe1 105.6(4)
C13 N2 Fe1 108.7(4)
C8 N3 C12 119.4(5)
C8 N3 Fe1 116.5(4)
C12 N3 Fe1 123.8(4)
N1 C1 C2 121.9(6)
N1 C1 H1 119.0
C2 C1 H1 119.0
C1 C2 C3 118.7(6)
C1 C2 H2 120.7
C3 C2 H2 120.7
C4 C3 C2 119.2(5)
C4 C3 H3 120.4
C2 C3 H3 120.4
C3 C4 C5 119.2(6)
C3 C4 H4 120.4
C5 C4 H4 120.4
N1 C5 C4 120.5(6)
N1 C5 C6 117.4(5)
C4 C5 C6 122.1(6)
C5 C6 N2 111.8(5)
C5 C6 H6A 109.2
N2 C6 H6A 109.2
C5 C6 H6B 109.2
N2 C6 H6B 109.2
H6A C6 H6B 107.9
N2 C7 C8 108.8(5)
N2 C7 H7A 109.9
C8 C7 H7A 109.9
N2 C7 H7B 109.9
C8 C7 H7B 109.9
H7A C7 H7B 108.3
N3 C8 C9 122.0(6)
N3 C8 C7 116.1(5)
C9 C8 C7 121.9(6)
C10 C9 C8 117.3(7)
C10 C9 H9 121.3
C8 C9 H9 121.3
C11 C10 C9 120.9(6)
C11 C10 H10 119.5
C9 C10 H10 119.5
C12 C11 C10 119.5(6)
C12 C11 H11 120.2
C10 C11 H11 120.2
C11 C12 N3 120.8(6)
C11 C12 H12 119.6
N3 C12 H12 119.6
C14 C13 N2 110.1(5)
C14 C13 H13A 109.6
N2 C13 H13A 109.6
C14 C13 H13B 109.6
N2 C13 H13B 109.6
H13A C13 H13B 108.2
O1 C14 C13 108.1(5)
O1 C14 H14A 110.1
C13 C14 H14A 110.1
O1 C14 H14B 110.1
C13 C14 H14B 110.1
H14A C14 H14B 108.4
N6 Fe2 N4 152.9(2)
N6 Fe2 O2 88.05(17)
N4 Fe2 O2 83.73(18)
N6 Fe2 N5 75.9(2)
N4 Fe2 N5 77.2(2)
O2 Fe2 N5 78.2(2)
N6 Fe2 Cl4 102.91(16)
N4 Fe2 Cl4 102.37(17)
O2 Fe2 Cl4 87.05(15)
N5 Fe2 Cl4 165.18(15)
N6 Fe2 Cl3 93.29(13)
N4 Fe2 Cl3 91.54(14)
O2 Fe2 Cl3 171.90(15)
N5 Fe2 Cl3 94.40(15)
Cl4 Fe2 Cl3 100.42(7)
C28 O2 Fe2 114.2(4)
C15 N4 C19 120.4(6)
C15 N4 Fe2 123.5(5)
C19 N4 Fe2 116.0(4)
C21 N5 C20 113.1(5)
C21 N5 C27 108.5(5)
C20 N5 C27 111.6(6)
C21 N5 Fe2 106.5(4)
C20 N5 Fe2 107.4(4)
C27 N5 Fe2 109.5(4)
C22 N6 C26 119.2(5)
C22 N6 Fe2 116.6(4)
C26 N6 Fe2 124.2(4)
N4 C15 C16 120.9(7)
N4 C15 H15 119.6
C16 C15 H15 119.6
C17 C16 C15 119.6(6)
C17 C16 H16 120.2
C15 C16 H16 120.2
C16 C17 C18 120.5(6)
C16 C17 H17 119.8
C18 C17 H17 119.8
C19 C18 C17 117.8(7)
C19 C18 H18 121.1
C17 C18 H18 121.1
N4 C19 C18 120.8(7)
N4 C19 C20 116.6(6)
C18 C19 C20 122.6(7)
C19 C20 N5 110.4(6)
C19 C20 H20A 109.6
N5 C20 H20A 109.6
C19 C20 H20B 109.6
N5 C20 H20B 109.6
H20A C20 H20B 108.1
N5 C21 C22 108.5(5)
N5 C21 H21A 110.0
C22 C21 H21A 110.0
N5 C21 H21B 110.0
C22 C21 H21B 110.0
H21A C21 H21B 108.4
N6 C22 C23 121.2(6)
N6 C22 C21 115.9(5)
C23 C22 C21 123.0(6)
C24 C23 C22 118.7(6)
C24 C23 H23 120.6
C22 C23 H23 120.6
C25 C24 C23 119.7(5)
C25 C24 H24 120.1
C23 C24 H24 120.1
C26 C25 C24 118.4(6)
C26 C25 H25 120.8
C24 C25 H25 120.8
N6 C26 C25 122.7(6)
N6 C26 H26 118.6
C25 C26 H26 118.6
O2 C28 C27 107.8(5)
O2 C28 H28A 110.1
C27 C28 H28A 110.1
O2 C28 H28B 110.1
C27 C28 H28B 110.1
H28A C28 H28B 108.5
N5 C27 C28 111.0(6)
N5 C27 H27A 109.4
C28 C27 H27A 109.4
N5 C27 H27B 109.4
C28 C27 H27B 109.4
H27A C27 H27B 108.0

loop_
_geom_bond_atom_site_label_1
_geom_bond_atom_site_label_2
_geom_bond_distance
Fe1 O1 2.090(4)
Fe1 N1 2.121(5)
Fe1 N3 2.122(5)
Fe1 N2 2.216(5)
Fe1 Cl1 2.2264(17)
Fe1 Cl2 2.2712(15)
O1 C14 1.437(8)
N1 C5 1.331(8)
N1 C1 1.351(8)
N2 C6 1.484(7)
N2 C7 1.496(8)
N2 C13 1.508(8)
N3 C8 1.323(8)
N3 C12 1.366(8)
C1 C2 1.363(8)
C1 H1 0.9300
C2 C3 1.393(11)
C2 H2 0.9300
C3 C4 1.390(10)
C3 H3 0.9300
C4 C5 1.393(8)
C4 H4 0.9300
C5 C6 1.475(10)
C6 H6A 0.9700
C6 H6B 0.9700
C7 C8 1.514(8)
C7 H7A 0.9700
C7 H7B 0.9700
C8 C9 1.401(9)
C9 C10 1.368(10)
C9 H9 0.9300
C10 C11 1.364(11)
C10 H10 0.9300
C11 C12 1.359(9)
C11 H11 0.9300
C12 H12 0.9300
C13 C14 1.508(11)
C13 H13A 0.9700
C13 H13B 0.9700
C14 H14A 0.9700
C14 H14B 0.9700
Fe2 N6 2.102(4)
Fe2 N4 2.111(5)
Fe2 O2 2.128(4)
Fe2 N5 2.202(6)
Fe2 Cl4 2.2413(18)
Fe2 Cl3 2.2779(16)
O2 C28 1.420(9)
N4 C15 1.351(9)
N4 C19 1.362(9)
N5 C21 1.478(8)
N5 C20 1.493(8)
N5 C27 1.505(9)
N6 C22 1.340(8)
N6 C26 1.343(8)
C15 C16 1.400(9)
C15 H15 0.9300
C16 C17 1.350(11)
C16 H16 0.9300
C17 C18 1.423(11)
C17 H17 0.9300
C18 C19 1.398(9)
C18 H18 0.9300
C19 C20 1.485(10)
C20 H20A 0.9700
C20 H20B 0.9700
C21 C22 1.491(9)
C21 H21A 0.9700
C21 H21B 0.9700
C22 C23 1.397(8)
C23 C24 1.382(10)
C23 H23 0.9300
C24 C25 1.382(10)
C24 H24 0.9300
C25 C26 1.370(8)
C25 H25 0.9300
C26 H26 0.9300
C28 C27 1.515(10)
C28 H28A 0.9700
C28 H28B 0.9700
C27 H27A 0.9700
C27 H27B 0.9700

loop_
_platon_squeeze_void_nr
_platon_squeeze_void_average_x
_platon_squeeze_void_average_y
_platon_squeeze_void_average_z
_platon_squeeze_void_volume
_platon_squeeze_void_count_electrons
1 0.058 0.159 0.705 114.2 45.6
2 -0.085 0.659 0.295 114.2 45.7
